data_4085615
loop_
_publ_author_name
'Klein, Axel'
'Schurr, Thilo'
'Kn\"odler, Axel'
'Gudat, Dietrich'
'Klinkhammer, Karl-Wilhelm'
'Jain, Vimal K.'
'Z\'ali\<s, Stanislav'
'Kaim, Wolfgang'

_publ_section_title
;
 Multiple Isomerism (cis/trans; syn/anti) in [(dmso)~2~Pt(aryl)~2~]
 Complexes: A Combined Structural, Spectroscopic, and Theoretical
 Investigation
;
_journal_issue 17
_journal_name_full Organometallics
_journal_page_first 4125
_journal_page_last 4131
_journal_paper_doi 10.1021/om050076+
_journal_volume 24
_journal_year 2005
_chemical_formula_sum 'C22 H34 O2 Pt S2'
_chemical_formula_weight 589.70
_chemical_name_systematic trans-(dmso)2Pt(Mes)2
_space_group_IT_number 14
_symmetry_cell_setting monoclinic
_symmetry_space_group_name_Hall '-P 2ybc'
_symmetry_space_group_name_H-M 'P 1 21/c 1'
_atom_sites_solution_hydrogens geom
_atom_sites_solution_primary direct
_atom_sites_solution_secondary difmap
_audit_creation_method SHELXL-97
_cell_angle_alpha 90.00
_cell_angle_beta 95.66(3)
_cell_angle_gamma 90.00
_cell_formula_units_Z 2
_cell_length_a 7.8500(16)
_cell_length_b 9.2620(19)
_cell_length_c 16.002(3)
_cell_measurement_temperature 293(2)
_cell_volume 1157.8(4)
_computing_cell_refinement 'HKL Scalepack (Otwinowski & Minor 1997)'
_computing_data_collection 'Collect (Nonius BV, 1997-2000)'
_computing_data_reduction 'HKL Denzo and Scalepack (Otwinowski & Minor 1997)'
_computing_molecular_graphics 'Siemens SHELXTL'
_computing_publication_material 'Siemens SHELXTL'
_computing_structure_refinement 'SHELXL-97 (Sheldrick, 1997)'
_computing_structure_solution 'SHELXS-97 (Sheldrick, 1990)'
_diffrn_ambient_temperature 293(2)
_diffrn_detector_area_resol_mean 9
_diffrn_measured_fraction_theta_full 0.997
_diffrn_measured_fraction_theta_max 0.997
_diffrn_measurement_device '95mm CCD camera on \k-goniostat'
_diffrn_measurement_device_type KappaCCD
_diffrn_measurement_method CCD
_diffrn_radiation_monochromator 'horizonally mounted graphite crystal'
_diffrn_radiation_source 'fine-focus sealed tube'
_diffrn_radiation_type MoK\a
_diffrn_radiation_wavelength 0.71073
_diffrn_reflns_av_R_equivalents 0.0636
_diffrn_reflns_av_sigmaI/netI 0.0291
_diffrn_reflns_limit_h_max 10
_diffrn_reflns_limit_h_min -11
_diffrn_reflns_limit_k_max 13
_diffrn_reflns_limit_k_min -12
_diffrn_reflns_limit_l_max 22
_diffrn_reflns_limit_l_min -22
_diffrn_reflns_number 26136
_diffrn_reflns_theta_full 30.02
_diffrn_reflns_theta_max 30.02
_diffrn_reflns_theta_min 3.37
_exptl_absorpt_coefficient_mu 6.254
_exptl_absorpt_correction_type numerical
_exptl_crystal_colour colourless
_exptl_crystal_density_diffrn 1.692
_exptl_crystal_density_method 'not measured'
_exptl_crystal_description block
_exptl_crystal_F_000 584
_exptl_crystal_size_max 0.25
_exptl_crystal_size_mid 0.25
_exptl_crystal_size_min 0.2
_refine_diff_density_max 3.401
_refine_diff_density_min -1.921
_refine_diff_density_rms 0.187
_refine_ls_extinction_coef 0.0257(18)
_refine_ls_extinction_expression Fc^*^=kFc[1+0.001xFc^2^\l^3^/sin(2\q)]^-1/4^
_refine_ls_extinction_method SHELXL
_refine_ls_goodness_of_fit_ref 3.072
_refine_ls_hydrogen_treatment mixed
_refine_ls_matrix_type full
_refine_ls_number_parameters 130
_refine_ls_number_reflns 3357
_refine_ls_number_restraints 0
_refine_ls_restrained_S_all 3.072
_refine_ls_R_factor_all 0.0772
_refine_ls_R_factor_gt 0.0707
_refine_ls_shift/su_max 0.000
_refine_ls_shift/su_mean 0.000
_refine_ls_structure_factor_coef Fsqd
_refine_ls_weighting_details 'calc w=1/[\s^2^(Fo^2^)+(0.0213P)^2^+0.0000P] where P=(Fo^2^+2Fc^2^)/3'
_refine_ls_weighting_scheme calc
_refine_ls_wR_factor_gt 0.1367
_refine_ls_wR_factor_ref 0.1374
_reflns_number_gt 2998
_reflns_number_total 3357
_reflns_threshold_expression >2sigma(I)
_cod_data_source_file Organometallics_2005_4125.cif
_cod_data_source_block rt_psi
_cod_original_sg_symbol_H-M P2(1)/c
_cod_database_code 4085615

loop_
_symmetry_equiv_pos_as_xyz
'x, y, z'
'-x, y+1/2, -z+1/2'
'-x, -y, -z'
'x, -y-1/2, z-1/2'

loop_
_atom_site_label
_atom_site_type_symbol
_atom_site_fract_x
_atom_site_fract_y
_atom_site_fract_z
_atom_site_U_iso_or_equiv
_atom_site_adp_type
_atom_site_occupancy
_atom_site_symmetry_multiplicity
_atom_site_calc_flag
_atom_site_refinement_flags
Pt Pt 0.0000 0.0000 0.0000 0.03459(18) Uani 1 2 d S
S S 0.2445(2) -0.08283(19) 0.06888(12) 0.0384(4) Uani 1 1 d .
C1 C 0.1439(8) 0.1630(7) -0.0528(4) 0.0356(13) Uani 1 1 d .
C2 C 0.1949(9) 0.1530(7) -0.1332(4) 0.0385(14) Uani 1 1 d .
C3 C 0.2791(9) 0.2676(8) -0.1688(5) 0.0454(16) Uani 1 1 d .
H3A H 0.3129 0.2573 -0.2225 0.055 Uiso 1 1 calc R
C4 C 0.3134(9) 0.3971(8) -0.1253(5) 0.0442(16) Uani 1 1 d .
C5 C 0.2636(9) 0.4058(8) -0.0456(4) 0.0416(15) Uani 1 1 d .
H5A H 0.2872 0.4899 -0.0149 0.050 Uiso 1 1 calc R
C6 C 0.1785(8) 0.2929(7) -0.0089(5) 0.0365(13) Uani 1 1 d .
C7 C 0.1625(15) 0.0178(7) -0.1867(6) 0.054(2) Uani 1 1 d .
H7A H 0.2402 0.0158 -0.2294 0.082 Uiso 1 1 calc R
H7B H 0.0469 0.0187 -0.2125 0.082 Uiso 1 1 calc R
H7C H 0.1801 -0.0663 -0.1518 0.082 Uiso 1 1 calc R
C8 C 0.4007(17) 0.5207(8) -0.1657(7) 0.065(3) Uani 1 1 d .
H8A H 0.4753 0.5700 -0.1238 0.098 Uiso 1 1 calc R
H8B H 0.3159 0.5869 -0.1903 0.098 Uiso 1 1 calc R
H8C H 0.4664 0.4839 -0.2085 0.098 Uiso 1 1 calc R
C9 C 0.1264(11) 0.3153(8) 0.0788(5) 0.0501(18) Uani 1 1 d .
H9A H 0.2181 0.3613 0.1130 0.075 Uiso 1 1 calc R
H9B H 0.1018 0.2236 0.1028 0.075 Uiso 1 1 calc R
H9C H 0.0262 0.3753 0.0762 0.075 Uiso 1 1 calc R
O1 O 0.3506(8) 0.0232(5) 0.1181(4) 0.0491(14) Uani 1 1 d .
C10 C 0.3671(10) -0.1652(10) -0.0047(5) 0.054(2) Uani 1 1 d .
H10A H 0.4568 -0.2216 0.0244 0.081 Uiso 1 1 calc R
H10B H 0.4164 -0.0920 -0.0373 0.081 Uiso 1 1 calc R
H10C H 0.2949 -0.2267 -0.0412 0.081 Uiso 1 1 calc R
C11 C 0.2176(11) -0.2336(10) 0.1346(6) 0.064(2) Uani 1 1 d .
H11A H 0.3278 -0.2694 0.1566 0.097 Uiso 1 1 calc R
H11B H 0.1562 -0.3082 0.1027 0.097 Uiso 1 1 calc R
H11C H 0.1543 -0.2049 0.1802 0.097 Uiso 1 1 calc R

loop_
_atom_site_aniso_label
_atom_site_aniso_U_11
_atom_site_aniso_U_22
_atom_site_aniso_U_33
_atom_site_aniso_U_23
_atom_site_aniso_U_13
_atom_site_aniso_U_12
Pt 0.0338(2) 0.0350(2) 0.0353(2) -0.00047(14) 0.00524(13) -0.00206(15)
S 0.0303(7) 0.0374(8) 0.0471(9) 0.0041(7) 0.0024(6) -0.0002(7)
C1 0.037(3) 0.033(3) 0.037(3) 0.007(3) 0.006(3) -0.004(3)
C2 0.043(3) 0.037(3) 0.037(3) -0.002(3) 0.007(3) -0.004(3)
C3 0.042(4) 0.055(4) 0.040(4) 0.002(3) 0.005(3) -0.006(3)
C4 0.041(4) 0.043(4) 0.048(4) 0.012(3) 0.002(3) 0.005(3)
C5 0.047(4) 0.034(3) 0.044(4) 0.006(3) 0.004(3) -0.003(3)
C6 0.031(3) 0.036(3) 0.042(3) 0.001(3) 0.003(3) 0.000(3)
C7 0.078(6) 0.044(4) 0.043(4) -0.010(3) 0.015(4) -0.010(4)
C8 0.091(8) 0.047(5) 0.058(6) 0.007(4) 0.012(5) -0.023(4)
C9 0.062(5) 0.041(4) 0.049(4) -0.011(3) 0.014(4) -0.011(4)
O1 0.049(3) 0.044(3) 0.052(3) -0.003(2) -0.005(3) -0.010(2)
C10 0.039(4) 0.056(5) 0.067(6) 0.000(4) 0.013(4) 0.008(4)
C11 0.052(5) 0.061(5) 0.079(6) 0.029(5) 0.001(4) 0.005(4)

loop_
_atom_type_symbol
_atom_type_description
_atom_type_scat_dispersion_real
_atom_type_scat_dispersion_imag
_atom_type_scat_source
C C 0.0033 0.0016 'International Tables Vol C Tables 4.2.6.8 and 6.1.1.4'
H H 0.0000 0.0000 'International Tables Vol C Tables 4.2.6.8 and 6.1.1.4'
O O 0.0106 0.0060 'International Tables Vol C Tables 4.2.6.8 and 6.1.1.4'
S S 0.1246 0.1234 'International Tables Vol C Tables 4.2.6.8 and 6.1.1.4'
Pt Pt -1.7033 8.3905 'International Tables Vol C Tables 4.2.6.8 and 6.1.1.4'

loop_
_geom_angle_atom_site_label_1
_geom_angle_atom_site_label_2
_geom_angle_atom_site_label_3
_geom_angle
_geom_angle_site_symmetry_1
_geom_angle_site_symmetry_3
C1 Pt C1 180.0(4) . 3
C1 Pt S 88.61(18) . .
C1 Pt S 91.39(18) 3 .
C1 Pt S 91.39(18) . 3
C1 Pt S 88.61(18) 3 3
S Pt S 180.00(12) . 3
O1 S C10 109.2(4) . .
O1 S C11 107.6(4) . .
C10 S C11 99.2(5) . .
O1 S Pt 116.5(2) . .
C10 S Pt 108.4(3) . .
C11 S Pt 114.4(3) . .
C2 C1 C6 117.5(6) . .
C2 C1 Pt 122.5(5) . .
C6 C1 Pt 119.8(5) . .
C1 C2 C3 121.1(6) . .
C1 C2 C7 121.9(6) . .
C3 C2 C7 117.0(6) . .
C4 C3 C2 121.5(7) . .
C5 C4 C3 117.0(7) . .
C5 C4 C8 122.3(7) . .
C3 C4 C8 120.7(7) . .
C4 C5 C6 122.5(7) . .
C5 C6 C1 120.4(6) . .
C5 C6 C9 118.1(6) . .
C1 C6 C9 121.6(6) . .

loop_
_geom_bond_atom_site_label_1
_geom_bond_atom_site_label_2
_geom_bond_distance
_geom_bond_site_symmetry_2
Pt C1 2.111(6) .
Pt C1 2.111(6) 3
Pt S 2.2514(17) .
Pt S 2.2514(17) 3
S O1 1.466(5) .
S C10 1.766(7) .
S C11 1.774(8) .
C1 C2 1.388(9) .
C1 C6 1.406(9) .
C2 C3 1.401(9) .
C2 C7 1.524(9) .
C3 C4 1.399(10) .
C4 C5 1.373(10) .
C4 C8 1.512(11) .
C5 C6 1.401(9) .
C6 C9 1.514(10) .

loop_
_geom_torsion_atom_site_label_1
_geom_torsion_atom_site_label_2
_geom_torsion_atom_site_label_3
_geom_torsion_atom_site_label_4
_geom_torsion
_geom_torsion_site_symmetry_1
C1 Pt S O1 51.9(4) .
C1 Pt S O1 -128.1(4) 3
S Pt S O1 132(100) 3
C1 Pt S C10 -71.7(4) .
C1 Pt S C10 108.3(4) 3
S Pt S C10 8(100) 3
C1 Pt S C11 178.7(4) .
C1 Pt S C11 -1.3(4) 3
S Pt S C11 -101(100) 3
C1 Pt C1 C2 -46(100) 3
S Pt C1 C2 99.2(6) .
S Pt C1 C2 -80.8(6) 3
C1 Pt C1 C6 129(100) 3
S Pt C1 C6 -86.4(5) .
S Pt C1 C6 93.6(5) 3
C6 C1 C2 C3 0.6(10) .
Pt C1 C2 C3 175.1(5) .
C6 C1 C2 C7 -179.4(7) .
Pt C1 C2 C7 -4.9(10) .
C1 C2 C3 C4 -0.7(11) .
C7 C2 C3 C4 179.3(7) .
C2 C3 C4 C5 1.1(10) .
C2 C3 C4 C8 -178.6(8) .
C3 C4 C5 C6 -1.5(10) .
C8 C4 C5 C6 178.2(8) .
C4 C5 C6 C1 1.4(10) .
C4 C5 C6 C9 -178.8(7) .
C2 C1 C6 C5 -0.9(10) .
Pt C1 C6 C5 -175.6(5) .
C2 C1 C6 C9 179.3(6) .
Pt C1 C6 C9 4.7(9) .
